data_2006007
loop_
_publ_author_name
'Kennedy, A. R.'
'Sloss, S. W.'
'Spicer, M. D.'

_publ_contact_author
;
    Alan R. Kennedy
    Department of Pure & Applied Chemistry
    University of Strathclyde
    Glasgow G1 1XL
    Scotland
;
_publ_section_title
;
 <i>cis</i>-Di(nitrato-<i>O</i>,<i>O</i>')bis(tricyclohexylphosphine
 oxide-<i>O</i>)nickel(II)
;
_journal_issue 3
_journal_name_full 'Acta Crystallographica Section C'
_journal_page_first 292
_journal_page_last 293
_journal_paper_doi 10.1107/S0108270196014229
_journal_volume 53
_journal_year 1997
_chemical_formula_iupac '[Ni (N O3)2 (C18 H33 O P)2]'
_chemical_formula_moiety 'C36 H66 N2 Ni O8 P2 '
_chemical_formula_structural 'Ni (O3 N)2 (O P C18 H33)2'
_chemical_formula_sum 'C36 H66 N2 Ni O8 P2'
_chemical_formula_weight 775.57
_space_group_IT_number 14
_symmetry_cell_setting monoclinic
_symmetry_space_group_name_Hall '-P 2ybc'
_symmetry_space_group_name_H-M 'P 1 21/c 1'
_audit_creation_method 'from TEXRAY.INF file'
_cell_angle_alpha 90
_cell_angle_beta 95.86(3)
_cell_angle_gamma 90
_cell_formula_units_Z 4
_cell_length_a 9.573(4)
_cell_length_b 20.857(6)
_cell_length_c 20.467(7)
_cell_measurement_reflns_used 25
_cell_measurement_temperature 295
_cell_measurement_theta_max 16.1
_cell_measurement_theta_min 11.2
_cell_volume 4065(2)
_computing_cell_refinement 'MSC/AFC Diffractometer Control Software'
_computing_data_collection
;MSC/AFC Diffractometer Control Software (Molecular Structure Corporation,
 1992)
;
_computing_data_reduction 'TEXSAN (Molecular Structure Corporation, 1985)'
_computing_publication_material 'TEXSAN, including anisotropic displacement parameters of all non-H atoms'
_computing_structure_refinement TEXSAN
_computing_structure_solution 'DIRDIF92 (Beurskens et al., 1992) from Patterson function'
_diffrn_ambient_temperature 295
_diffrn_measurement_device 'Rigaku AFC7S'
_diffrn_measurement_method \w/2\q
_diffrn_radiation_monochromator graphite
_diffrn_radiation_source 'X-ray tube'
_diffrn_radiation_type MoK\a
_diffrn_radiation_wavelength 0.71069
_diffrn_reflns_av_R_equivalents 0.0468
_diffrn_reflns_limit_h_max 11
_diffrn_reflns_limit_h_min 0
_diffrn_reflns_limit_k_max 25
_diffrn_reflns_limit_k_min 0
_diffrn_reflns_limit_l_max 25
_diffrn_reflns_limit_l_min -25
_diffrn_reflns_number 8719
_diffrn_reflns_theta_max 26.01
_diffrn_reflns_theta_min 2.50
_diffrn_standards_decay_% <1.5
_diffrn_standards_interval_count 150
_diffrn_standards_number 3
_exptl_absorpt_coefficient_mu 0.605
_exptl_absorpt_correction_T_max 0.886
_exptl_absorpt_correction_T_min 0.802
_exptl_absorpt_correction_type 'empirical \y-scans (North, Phillips & Mathews, 1968)'
_exptl_absorpt_process_details \y-scans
_exptl_crystal_colour orange
_exptl_crystal_density_diffrn 1.267
_exptl_crystal_density_method none
_exptl_crystal_description prism
_exptl_crystal_F_000 1672
_exptl_crystal_size_max 0.50
_exptl_crystal_size_mid 0.20
_exptl_crystal_size_min 0.20
_refine_diff_density_max 0.49
_refine_diff_density_min -0.31
_refine_ls_extinction_method none
_refine_ls_goodness_of_fit_obs 1.452
_refine_ls_hydrogen_treatment 'noref; C-H = 0.96 \%A, U(H) = 1.2U~eq~(C)'
_refine_ls_matrix_type full
_refine_ls_number_constraints 0
_refine_ls_number_parameters 442
_refine_ls_number_reflns 4260
_refine_ls_number_restraints 0
_refine_ls_R_factor_all 0.1309
_refine_ls_R_factor_obs 0.0416
_refine_ls_shift/esd_max <0.001
_refine_ls_structure_factor_coef F
_refine_ls_weighting_details 'w = 1/\s^2^(F)'
_refine_ls_weighting_scheme calc
_refine_ls_wR_factor_all 0.0567
_refine_ls_wR_factor_obs 0.0463
_reflns_number_observed 4260
_reflns_number_total 8218
_reflns_observed_criterion I>2\s(I)
_cod_data_source_file mu1297.cif
_cod_data_source_block slossno3
_cod_depositor_comments
;
The following automatic conversions were performed:

'_refine_ls_weighting_scheme' value '1/\s^2^(F)' was changed to
'calc'. New tag '_refine_ls_weighting_details' was created. The value
of the new tag was set to 'w = 1/\s^2^(F)'.

Automatic conversion script
Id: cif_fix_values 3143 2015-03-26 13:38:13Z robertas 
;
_cod_original_sg_symbol_H-M 'P 21/c '
_cod_original_formula_sum 'C36 H66 N2 Ni O8 P2 '
_cod_database_code 2006007

loop_
_symmetry_equiv_pos_as_xyz
' +x, +y, +z'
' -x,1/2+y,1/2-z'
' -x, -y, -z'
' +x,1/2-y,1/2+z'

loop_
_atom_site_aniso_label
_atom_site_aniso_U_11
_atom_site_aniso_U_12
_atom_site_aniso_U_13
_atom_site_aniso_U_22
_atom_site_aniso_U_23
_atom_site_aniso_U_33
Ni(1) 0.0453(3) -0.0026(3) 0.0012(2) 0.0322(2) -0.0006(2) 0.0373(3)
P(1) 0.0459(6) -0.0002(5) -0.0032(5) 0.0346(6) -0.0014(5) 0.0383(6)
P(2) 0.0430(6) -0.0011(5) -0.0017(4) 0.0332(6) -0.0028(4) 0.0363(5)
O(1) 0.048(2) -0.003(1) -0.007(1) 0.041(2) -0.003(1) 0.043(1)
O(2) 0.055(2) -0.004(1) 0.000(1) 0.032(1) -0.006(1) 0.051(2)
O(3) 0.053(2) 0.001(1) 0.005(2) 0.042(2) -0.004(1) 0.070(2)
O(4) 0.067(2) -0.009(2) 0.016(2) 0.054(2) -0.008(2) 0.060(2)
O(5) 0.077(2) 0.006(2) 0.036(2) 0.098(3) -0.041(2) 0.104(3)
O(6) 0.060(2) -0.001(2) -0.009(2) 0.055(2) 0.005(2) 0.065(2)
O(7) 0.066(2) -0.013(2) 0.006(2) 0.064(2) 0.005(1) 0.046(2)
O(8) 0.163(4) -0.013(3) -0.011(2) 0.089(3) 0.022(2) 0.044(2)
N(1) 0.050(2) 0.001(2) 0.003(2) 0.061(3) -0.017(2) 0.059(3)
N(2) 0.098(3) -0.005(2) -0.016(2) 0.045(2) -0.001(2) 0.038(2)
C(1) 0.044(2) -0.007(2) -0.002(2) 0.049(3) -0.003(2) 0.048(2)
C(2) 0.064(3) -0.004(2) 0.005(2) 0.045(3) 0.012(2) 0.067(3)
C(3) 0.073(4) -0.015(3) 0.003(3) 0.063(3) 0.042(3) 0.114(5)
C(4) 0.084(4) -0.018(4) 0.015(3) 0.112(5) 0.044(4) 0.086(4)
C(5) 0.073(4) -0.012(3) 0.023(3) 0.106(5) 0.019(3) 0.071(4)
C(6) 0.059(3) -0.001(3) 0.017(2) 0.073(3) 0.003(2) 0.058(3)
C(7) 0.064(3) 0.007(2) -0.014(2) 0.047(3) -0.005(2) 0.064(3)
C(8) 0.101(5) 0.023(3) -0.040(4) 0.062(4) -0.015(4) 0.155(6)
C(9) 0.093(4) 0.016(3) -0.013(4) 0.052(3) 0.009(3) 0.125(5)
C(10) 0.103(5) 0.036(4) -0.037(5) 0.088(5) -0.004(4) 0.147(6)
C(11) 0.091(4) 0.035(4) -0.048(4) 0.114(5) -0.020(4) 0.113(5)
C(12) 0.061(3) 0.011(2) -0.020(2) 0.060(3) -0.004(3) 0.073(3)
C(13) 0.046(2) 0.001(2) 0.002(2) 0.040(2) -0.003(2) 0.043(2)
C(14) 0.061(3) -0.003(2) 0.001(2) 0.057(3) -0.016(2) 0.055(3)
C(15) 0.078(3) 0.008(3) 0.006(3) 0.065(3) -0.017(3) 0.064(3)
C(16) 0.105(4) 0.022(3) 0.022(3) 0.074(4) -0.010(3) 0.058(3)
C(17) 0.075(3) 0.009(3) 0.026(3) 0.077(4) 0.004(3) 0.063(3)
C(18) 0.069(3) -0.002(2) 0.009(2) 0.052(3) -0.001(2) 0.053(3)
C(19) 0.039(2) 0.000(2) -0.001(2) 0.039(2) -0.001(2) 0.040(2)
C(20) 0.057(3) -0.010(2) 0.017(2) 0.039(2) 0.001(2) 0.068(3)
C(21) 0.053(3) -0.007(2) 0.020(2) 0.064(3) -0.006(2) 0.066(3)
C(22) 0.058(3) 0.002(2) 0.016(2) 0.065(3) -0.009(2) 0.048(3)
C(23) 0.062(3) -0.007(2) 0.011(2) 0.046(3) -0.012(2) 0.052(3)
C(24) 0.051(3) -0.006(2) 0.012(2) 0.037(2) -0.004(2) 0.044(2)
C(25) 0.046(2) -0.002(2) -0.007(2) 0.038(2) -0.003(2) 0.042(2)
C(26) 0.055(3) -0.003(2) -0.009(2) 0.052(3) 0.004(2) 0.046(3)
C(27) 0.064(3) -0.008(3) -0.015(2) 0.064(3) 0.016(2) 0.056(3)
C(28) 0.058(3) 0.010(3) -0.017(3) 0.072(3) 0.004(3) 0.083(4)
C(29) 0.048(3) 0.006(3) -0.004(2) 0.082(4) -0.012(3) 0.068(3)
C(30) 0.047(3) 0.006(2) -0.003(2) 0.063(3) -0.008(2) 0.057(3)
C(31) 0.045(2) 0.004(2) 0.001(2) 0.046(2) 0.000(2) 0.036(2)
C(32) 0.074(3) 0.000(2) 0.010(2) 0.052(3) 0.006(2) 0.045(3)
C(33) 0.102(4) 0.005(3) 0.025(3) 0.073(3) 0.011(3) 0.049(3)
C(34) 0.099(4) 0.040(4) 0.022(3) 0.106(5) 0.021(3) 0.044(3)
C(35) 0.077(4) 0.011(3) -0.006(3) 0.118(5) 0.002(3) 0.043(3)
C(36) 0.065(3) 0.006(3) -0.006(2) 0.086(4) 0.009(3) 0.047(3)

loop_
_atom_site_label
_atom_site_fract_x
_atom_site_fract_y
_atom_site_fract_z
_atom_site_U_iso_or_equiv
_atom_site_thermal_displace_type
_atom_site_calc_flag
Ni(1) 0.12674(5) 0.08249(2) 0.21281(2) 0.0385(3) Uani d
P(1) 0.4008(1) 0.11438(5) 0.32082(5) 0.0401(5) Uani d
P(2) 0.0616(1) -0.07284(5) 0.18248(5) 0.0379(5) Uani d
O(1) 0.2964(3) 0.0750(1) 0.2779(1) 0.045(2) Uani d
O(2) 0.1287(3) -0.0077(1) 0.1843(1) 0.046(2) Uani d
O(3) 0.0613(3) 0.1705(1) 0.2530(2) 0.055(2) Uani d
O(4) -0.0302(3) 0.0804(2) 0.2768(1) 0.060(2) Uani d
O(5) -0.1112(4) 0.1698(2) 0.3135(2) 0.091(3) Uani d
O(6) -0.0089(3) 0.1095(1) 0.1281(2) 0.061(3) Uani d
O(7) 0.2153(3) 0.1204(1) 0.1334(1) 0.059(2) Uani d
O(8) 0.0864(5) 0.1520(2) 0.0462(2) 0.100(3) Uani d
N(1) -0.0299(4) 0.1416(2) 0.2823(2) 0.057(3) Uani d
N(2) 0.0963(5) 0.1281(2) 0.1002(2) 0.062(3) Uani d
C(1) 0.4912(4) 0.1724(2) 0.2737(2) 0.047(3) Uani d
C(2) 0.3919(5) 0.2265(2) 0.2473(2) 0.059(3) Uani d
C(3) 0.4625(6) 0.2738(3) 0.2046(3) 0.084(4) Uani d
C(4) 0.5230(6) 0.2395(3) 0.1485(3) 0.093(4) Uani d
C(5) 0.6270(6) 0.1890(3) 0.1748(3) 0.082(4) Uani d
C(6) 0.5590(5) 0.1397(2) 0.2169(2) 0.062(3) Uani d
C(7) 0.5264(5) 0.0604(2) 0.3654(2) 0.060(3) Uani d
C(8) 0.5512(6) 0.0012(3) 0.3328(3) 0.110(5) Uani d
C(9) 0.6442(6) -0.0458(3) 0.3749(3) 0.092(4) Uani d
C(10) 0.7736(7) -0.0154(3) 0.4068(4) 0.116(5) Uani d
C(11) 0.7520(6) 0.0440(3) 0.4388(3) 0.110(5) Uani d
C(12) 0.6566(5) 0.0912(2) 0.3997(2) 0.066(3) Uani d
C(13) 0.3116(4) 0.1592(2) 0.3801(2) 0.043(3) Uani d
C(14) 0.3984(5) 0.2068(2) 0.4239(2) 0.058(3) Uani d
C(15) 0.3043(5) 0.2469(2) 0.4637(2) 0.069(3) Uani d
C(16) 0.2199(6) 0.2043(3) 0.5045(2) 0.078(4) Uani d
C(17) 0.1349(5) 0.1554(3) 0.4627(2) 0.070(4) Uani d
C(18) 0.2275(5) 0.1155(2) 0.4225(2) 0.058(3) Uani d
C(19) 0.1687(4) -0.1279(2) 0.1390(2) 0.040(3) Uani d
C(20) 0.2482(4) -0.0919(2) 0.0885(2) 0.054(3) Uani d
C(21) 0.3481(5) -0.1370(2) 0.0568(2) 0.060(3) Uani d
C(22) 0.2703(5) -0.1945(2) 0.0257(2) 0.056(3) Uani d
C(23) 0.1935(5) -0.2298(2) 0.0751(2) 0.053(3) Uani d
C(24) 0.0929(4) -0.1860(2) 0.1074(2) 0.043(3) Uani d
C(25) -0.1175(4) -0.0719(2) 0.1428(2) 0.043(3) Uani d
C(26) -0.1249(4) -0.0427(2) 0.0735(2) 0.052(3) Uani d
C(27) -0.2753(5) -0.0422(2) 0.0410(2) 0.063(3) Uani d
C(28) -0.3718(5) -0.0066(2) 0.0827(3) 0.073(4) Uani d
C(29) -0.3673(5) -0.0353(2) 0.1504(2) 0.066(3) Uani d
C(30) -0.2174(4) -0.0360(2) 0.1842(2) 0.056(3) Uani d
C(31) 0.0528(4) -0.1021(2) 0.2654(2) 0.043(3) Uani d
C(32) -0.0141(5) -0.1681(2) 0.2720(2) 0.057(3) Uani d
C(33) -0.0288(6) -0.1835(2) 0.3443(2) 0.074(4) Uani d
C(34) 0.1103(6) -0.1783(3) 0.3856(2) 0.082(4) Uani d
C(35) 0.1777(5) -0.1132(3) 0.3791(2) 0.080(4) Uani d
C(36) 0.1938(5) -0.0977(2) 0.3066(2) 0.067(3) Uani d
H(1) 0.5651 0.1913 0.3027 0.0570 Uiso calc
H(2) 0.3127 0.2078 0.2216 0.0706 Uiso calc
H(3) 0.3604 0.2492 0.2839 0.0706 Uiso calc
H(4) 0.3945 0.3047 0.1869 0.1003 Uiso calc
H(5) 0.5369 0.2953 0.2310 0.1003 Uiso calc
H(6) 0.4483 0.2194 0.1211 0.1120 Uiso calc
H(7) 0.5696 0.2701 0.1232 0.1120 Uiso calc
H(8) 0.6625 0.1674 0.1385 0.0987 Uiso calc
H(9) 0.7031 0.2095 0.2010 0.0987 Uiso calc
H(10) 0.6295 0.1101 0.2350 0.0748 Uiso calc
H(11) 0.4878 0.1168 0.1899 0.0748 Uiso calc
H(12) 0.4770 0.0466 0.4015 0.0716 Uiso calc
H(13) 0.4623 -0.0191 0.3205 0.1317 Uiso calc
H(14) 0.5960 0.0107 0.2940 0.1317 Uiso calc
H(15) 0.5914 -0.0628 0.4085 0.1103 Uiso calc
H(16) 0.6705 -0.0802 0.3474 0.1103 Uiso calc
H(17) 0.8169 -0.0447 0.4389 0.1392 Uiso calc
H(18) 0.8358 -0.0077 0.3737 0.1392 Uiso calc
H(19) 0.7118 0.0347 0.4789 0.1322 Uiso calc
H(20) 0.8419 0.0640 0.4489 0.1322 Uiso calc
H(21) 0.7082 0.1108 0.3672 0.0798 Uiso calc
H(22) 0.6284 0.1235 0.4291 0.0798 Uiso calc
H(23) 0.2427 0.1847 0.3544 0.0518 Uiso calc
H(24) 0.4646 0.1837 0.4535 0.0692 Uiso calc
H(25) 0.4479 0.2348 0.3970 0.0692 Uiso calc
H(26) 0.3615 0.2751 0.4922 0.0826 Uiso calc
H(27) 0.2414 0.2718 0.4342 0.0826 Uiso calc
H(28) 0.2829 0.1821 0.5363 0.0937 Uiso calc
H(29) 0.1571 0.2304 0.5267 0.0937 Uiso calc
H(30) 0.0883 0.1275 0.4909 0.0844 Uiso calc
H(31) 0.0661 0.1774 0.4335 0.0844 Uiso calc
H(32) 0.1697 0.0872 0.3944 0.0699 Uiso calc
H(33) 0.2915 0.0908 0.4516 0.0699 Uiso calc
H(34) 0.2391 -0.1444 0.1714 0.0475 Uiso calc
H(35) 0.1817 -0.0745 0.0549 0.0649 Uiso calc
H(36) 0.3016 -0.0577 0.1102 0.0649 Uiso calc
H(37) 0.3913 -0.1140 0.0236 0.0723 Uiso calc
H(38) 0.4192 -0.1517 0.0899 0.0723 Uiso calc
H(39) 0.2039 -0.1801 -0.0095 0.0674 Uiso calc
H(40) 0.3366 -0.2230 0.0088 0.0674 Uiso calc
H(41) 0.1408 -0.2642 0.0533 0.0636 Uiso calc
H(42) 0.2609 -0.2471 0.1085 0.0636 Uiso calc
H(43) 0.0512 -0.2098 0.1407 0.0521 Uiso calc
H(44) 0.0207 -0.1717 0.0747 0.0521 Uiso calc
H(45) -0.1491 -0.1155 0.1384 0.0513 Uiso calc
H(46) -0.0903 0.0005 0.0767 0.0626 Uiso calc
H(47) -0.0675 -0.0676 0.0473 0.0626 Uiso calc
H(48) -0.2773 -0.0216 -0.0010 0.0757 Uiso calc
H(49) -0.3076 -0.0856 0.0350 0.0757 Uiso calc
H(50) -0.3428 0.0374 0.0864 0.0873 Uiso calc
H(51) -0.4661 -0.0088 0.0618 0.0873 Uiso calc
H(52) -0.4256 -0.0104 0.1763 0.0798 Uiso calc
H(53) -0.4021 -0.0785 0.1470 0.0798 Uiso calc
H(54) -0.2170 -0.0569 0.2261 0.0676 Uiso calc
H(55) -0.1853 0.0074 0.1906 0.0676 Uiso calc
H(56) -0.0074 -0.0726 0.2851 0.0513 Uiso calc
H(57) -0.1054 -0.1684 0.2477 0.0681 Uiso calc
H(58) 0.0439 -0.2000 0.2545 0.0681 Uiso calc
H(59) -0.0937 -0.1538 0.3605 0.0884 Uiso calc
H(60) -0.0641 -0.2263 0.3473 0.0884 Uiso calc
H(61) 0.0957 -0.1852 0.4308 0.0984 Uiso calc
H(62) 0.1724 -0.2107 0.3719 0.0984 Uiso calc
H(63) 0.1199 -0.0810 0.3964 0.0959 Uiso calc
H(64) 0.2688 -0.1131 0.4036 0.0959 Uiso calc
H(65) 0.2578 -0.1277 0.2902 0.0801 Uiso calc
H(66) 0.2302 -0.0550 0.3036 0.0801 Uiso calc

loop_
_atom_type_symbol
_atom_type_scat_dispersion_real
_atom_type_scat_dispersion_imag
_atom_type_scat_source
C 0.003 0.002 'International Tables'
H 0.000 0.000 'International Tables'
O 0.011 0.006 'International Tables'
Ni 0.339 1.112 'International Tables'
P 0.102 0.094 'International Tables'
N 0.006 0.003 'International Tables'

loop_
_geom_angle_atom_site_label_1
_geom_angle_atom_site_label_2
_geom_angle_atom_site_label_3
_geom_angle
_geom_angle_publ_flag
O(1) Ni(1) O(2) 95.30(10) yes
O(1) Ni(1) O(3) 93.50(10) yes
O(1) Ni(1) O(4) 99.70(10) yes
O(1) Ni(1) O(6) 161.40(10) yes
O(1) Ni(1) O(7) 100.50(10) yes
O(2) Ni(1) O(3) 161.60(10) yes
O(2) Ni(1) O(4) 101.30(10) yes
O(2) Ni(1) O(6) 92.00(10) yes
O(2) Ni(1) O(7) 96.60(10) yes
O(3) Ni(1) O(4) 61.20(10) yes
O(3) Ni(1) O(6) 84.70(10) yes
O(3) Ni(1) O(7) 97.70(10) yes
O(4) Ni(1) O(6) 95.60(10) yes
O(4) Ni(1) O(7) 151.50(10) yes
O(6) Ni(1) O(7) 61.60(10) yes
O(1) P(1) C(1) 112.1(2) no
O(1) P(1) C(7) 108.7(2) no
O(1) P(1) C(13) 110.0(2) no
C(1) P(1) C(7) 110.6(2) no
C(1) P(1) C(13) 107.0(2) no
C(7) P(1) C(13) 108.4(2) no
O(2) P(2) C(19) 108.6(2) no
O(2) P(2) C(25) 112.5(2) no
O(2) P(2) C(31) 110.0(2) no
C(19) P(2) C(25) 109.8(2) no
C(19) P(2) C(31) 109.0(2) no
C(25) P(2) C(31) 106.9(2) no
Ni(1) O(1) P(1) 142.5(2) yes
Ni(1) O(2) P(2) 148.6(2) yes
Ni(1) O(3) N(1) 91.0(2) yes
Ni(1) O(4) N(1) 92.3(2) yes
Ni(1) O(6) N(2) 90.0(2) yes
Ni(1) O(7) N(2) 93.0(2) yes
O(3) N(1) O(4) 115.4(4) yes
O(3) N(1) O(5) 122.2(4) yes
O(4) N(1) O(5) 122.4(4) yes
O(6) N(2) O(7) 115.4(3) yes
O(6) N(2) O(8) 123.1(4) yes
O(7) N(2) O(8) 121.5(5) yes
P(1) C(1) C(2) 111.3(3) no
P(1) C(1) C(6) 111.3(3) no
C(2) C(1) C(6) 110.6(3) no
C(1) C(2) C(3) 112.5(4) no
C(2) C(3) C(4) 110.8(4) no
C(3) C(4) C(5) 110.4(5) no
C(4) C(5) C(6) 111.5(4) no
C(1) C(6) C(5) 111.2(4) no
P(1) C(7) C(8) 115.5(4) no
P(1) C(7) C(12) 116.1(3) no
C(8) C(7) C(12) 114.5(4) no
C(7) C(8) C(9) 113.8(5) no
C(8) C(9) C(10) 112.7(5) no
C(9) C(10) C(11) 114.9(5) no
C(10) C(11) C(12) 115.4(5) no
C(7) C(12) C(11) 113.1(4) no
P(1) C(13) C(14) 117.7(3) no
P(1) C(13) C(18) 112.4(3) no
C(14) C(13) C(18) 109.7(3) no
C(13) C(14) C(15) 110.8(4) no
C(14) C(15) C(16) 110.6(4) no
C(15) C(16) C(17) 111.8(4) no
C(16) C(17) C(18) 111.4(4) no
C(13) C(18) C(17) 110.4(4) no
P(2) C(19) C(20) 111.2(3) no
P(2) C(19) C(24) 116.1(3) no
C(20) C(19) C(24) 110.6(3) no
C(19) C(20) C(21) 110.9(3) no
C(20) C(21) C(22) 111.2(3) no
C(21) C(22) C(23) 111.0(3) no
C(22) C(23) C(24) 111.9(4) no
C(19) C(24) C(23) 111.4(3) no
P(2) C(25) C(26) 111.6(3) no
P(2) C(25) C(30) 111.7(3) no
C(26) C(25) C(30) 110.1(3) no
C(25) C(26) C(27) 111.0(3) no
C(26) C(27) C(28) 111.1(4) no
C(27) C(28) C(29) 111.2(4) no
C(28) C(29) C(30) 110.9(4) no
C(25) C(30) C(29) 111.3(3) no
P(2) C(31) C(32) 116.4(3) no
P(2) C(31) C(36) 112.0(3) no
C(32) C(31) C(36) 111.3(3) no
C(31) C(32) C(33) 110.7(4) no
C(32) C(33) C(34) 111.3(4) no
C(33) C(34) C(35) 111.9(4) no
C(34) C(35) C(36) 111.0(4) no
C(31) C(36) C(35) 110.6(4) no

loop_
_geom_bond_atom_site_label_1
_geom_bond_site_symmetry_1
_geom_bond_atom_site_label_2
_geom_bond_site_symmetry_2
_geom_bond_distance
_geom_bond_publ_flag
Ni(1) ? O(1) ? 1.998(2) yes
Ni(1) ? O(2) ? 1.970(3) yes
Ni(1) ? O(3) ? 2.132(3) yes
Ni(1) ? O(4) ? 2.091(3) yes
Ni(1) ? O(6) ? 2.134(3) yes
Ni(1) ? O(7) ? 2.065(3) yes
P(1) ? O(1) ? 1.505(3) yes
P(1) ? C(1) ? 1.820(4) no
P(1) ? C(7) ? 1.823(4) no
P(1) ? C(13) ? 1.813(4) no
P(2) ? O(2) ? 1.502(3) yes
P(2) ? C(19) ? 1.831(4) no
P(2) ? C(25) ? 1.821(4) no
P(2) ? C(31) ? 1.814(4) no
O(3) ? N(1) ? 1.262(4) yes
O(4) ? N(1) ? 1.280(4) yes
O(5) ? N(1) ? 1.209(4) yes
O(6) ? N(2) ? 1.268(5) yes
O(7) ? N(2) ? 1.276(4) yes
O(8) ? N(2) ? 1.208(4) yes
C(1) ? C(2) ? 1.538(6) no
C(1) ? C(6) ? 1.546(6) no
C(2) ? C(3) ? 1.521(6) no
C(3) ? C(4) ? 1.516(8) no
C(4) ? C(5) ? 1.509(8) no
C(5) ? C(6) ? 1.531(6) no
C(7) ? C(8) ? 1.436(7) no
C(7) ? C(12) ? 1.510(6) no
C(8) ? C(9) ? 1.530(7) no
C(9) ? C(10) ? 1.483(8) no
C(10) ? C(11) ? 1.425(8) no
C(11) ? C(12) ? 1.516(7) no
C(13) ? C(14) ? 1.526(5) no
C(13) ? C(18) ? 1.542(6) no
C(14) ? C(15) ? 1.523(6) no
C(15) ? C(16) ? 1.509(7) no
C(16) ? C(17) ? 1.513(7) no
C(17) ? C(18) ? 1.518(6) no
C(19) ? C(20) ? 1.540(5) no
C(19) ? C(24) ? 1.523(5) no
C(20) ? C(21) ? 1.531(6) no
C(21) ? C(22) ? 1.518(6) no
C(22) ? C(23) ? 1.502(6) no
C(23) ? C(24) ? 1.526(5) no
C(25) ? C(26) ? 1.537(5) no
C(25) ? C(30) ? 1.536(6) no
C(26) ? C(27) ? 1.524(6) no
C(27) ? C(28) ? 1.515(7) no
C(28) ? C(29) ? 1.508(7) no
C(29) ? C(30) ? 1.529(6) no
C(31) ? C(32) ? 1.528(6) no
C(31) ? C(36) ? 1.519(6) no
C(32) ? C(33) ? 1.534(6) no
C(33) ? C(34) ? 1.507(7) no
C(34) ? C(35) ? 1.516(8) no
C(35) ? C(36) ? 1.542(6) no
